data_1541232
loop_
_publ_author_name
'Mikkelsen, J.C.Jr.'
'Hong, H.Y.-P.'

_publ_section_title
;
 Cd2 Ge As4: A new ternary phase in the Cd1b Ge1b As system
;
_journal_name_full 'Materials Research Bulletin'
_journal_page_first 1209
_journal_page_last 1218
_journal_volume 9
_journal_year 1974
_chemical_formula_sum 'As4 Cd2 Ge'
_chemical_name_systematic 'Cd2 Ge As4'
_space_group_IT_number 62
_symmetry_space_group_name_Hall '-P 2ac 2n'
_symmetry_space_group_name_H-M 'P n m a'
_cell_angle_alpha 90
_cell_angle_beta 90
_cell_angle_gamma 90
_cell_formula_units_Z 4
_cell_length_a 7.182
_cell_length_b 7.42
_cell_length_c 12.671
_cell_volume 675.243
_citation_journal_id_ASTM MRBUAC
_cod_data_source_file Mikkelsen_MRBUAC_1974_1289.cif
_cod_data_source_block As4Cd2Ge1
_cod_original_cell_volume 675.2432
_cod_original_formula_sum 'As4 Cd2 Ge1'
_cod_database_code 1541232

loop_
_symmetry_equiv_pos_as_xyz
x,y,z
-x+1/2,-y,z+1/2
x+1/2,-y+1/2,-z+1/2
-x,y+1/2,-z
-x,-y,-z
x-1/2,y,-z-1/2
-x-1/2,y-1/2,z-1/2
x,-y-1/2,z

loop_
_atom_site_label
_atom_site_type_symbol
_atom_site_fract_x
_atom_site_fract_y
_atom_site_fract_z
_atom_site_occupancy
_atom_site_U_iso_or_equiv
As2 As 0.9058 0.25 0.54 1 0.0
Ge1 Ge 0.5793 0.25 0.5819 1 0.0
Cd1 Cd 0.4079 0.0254 0.1299 1 0.0
As3 As 0.3823 0.25 0.4233 1 0.0
As1 As 0.0442 0.0137 0.1745 1 0.0
